data_7213523
loop_
_publ_author_name
'Bernhardt, Paul V.'
'Koch, Rainer'
'Moloney, Daniel W. J.'
'Shtaiwi, Majed'
'Wentrup, Curt'

_publ_section_title
;
 Twisting and planarization in push--pull ethylenesElectronic
 supplementary information (ESI) available: tables of X-ray
 crystallographic bond lengths and angles of compounds 8--19 (including
 selected torsional angles and hydrogen bonds), X-ray crystal structures
 of compounds 10, 11, 13, 16, and 18 (Figs. S1--S5) and packing diagrams
 for 17&#x00B7;H2O and 19&#x00B7;H2O (Figs. S6--S7). See
 http://www.rsc.org/suppdata/p2/b1/b109624a/
;
_journal_issue 3
_journal_name_full 'Journal of the Chemical Society, Perkin Transactions 2'
_journal_page_first 515
_journal_paper_doi 10.1039/b109624a
_journal_year 2002
_chemical_formula_sum 'C11 H16 N2 O4'
_chemical_formula_weight 240.26
_chemical_name_systematic
;
?
;
_space_group_IT_number 14
_symmetry_space_group_name_Hall '-P 2yn'
_symmetry_space_group_name_H-M 'P 1 21/n 1'
_atom_sites_solution_hydrogens geom
_atom_sites_solution_primary direct
_atom_sites_solution_secondary difmap
_audit_conform_dict_location ftp://ftp.iucr.org/cifdics/cif_core.dic
_audit_conform_dict_name cif_core.dic
_audit_conform_dict_version 2.1
_audit_creation_date 2001-10-16T10:22:29-00:00
_audit_creation_method 'WinGX routine CIF_UPDATE'
_cell_angle_alpha 90
_cell_angle_beta 97.69(5)
_cell_angle_gamma 90
_cell_formula_units_Z 4
_cell_length_a 5.365(6)
_cell_length_b 20.595(8)
_cell_length_c 10.740(10)
_cell_measurement_temperature 297(2)
_cell_volume 1176.0(18)
_computing_structure_refinement 'SHELXL-97 (Sheldrick, 1997)'
_diffrn_ambient_temperature 297(2)
_diffrn_measured_fraction_theta_full 1
_diffrn_measured_fraction_theta_max 1
_diffrn_radiation_monochromator graphite
_diffrn_radiation_type MoK\a
_diffrn_radiation_wavelength 0.71069
_diffrn_reflns_av_R_equivalents 0
_diffrn_reflns_av_unetI/netI 0.017
_diffrn_reflns_limit_h_max 6
_diffrn_reflns_limit_h_min -6
_diffrn_reflns_limit_k_max 24
_diffrn_reflns_limit_k_min 0
_diffrn_reflns_limit_l_max 12
_diffrn_reflns_limit_l_min 0
_diffrn_reflns_number 2077
_diffrn_reflns_theta_full 24.97
_diffrn_reflns_theta_max 24.97
_diffrn_reflns_theta_min 1.98
_exptl_absorpt_coefficient_mu 0.104
_exptl_absorpt_correction_T_max 0.9498
_exptl_absorpt_correction_T_min 0.9402
_exptl_crystal_density_diffrn 1.357
_exptl_crystal_density_method 'not measured'
_exptl_crystal_F_000 512
_exptl_crystal_size_max 0.6
_exptl_crystal_size_mid 0.5
_exptl_crystal_size_min 0.5
_refine_diff_density_max 0.454
_refine_diff_density_min -0.47
_refine_diff_density_rms 0.106
_refine_ls_extinction_method none
_refine_ls_goodness_of_fit_ref 1.076
_refine_ls_hydrogen_treatment constr
_refine_ls_matrix_type full
_refine_ls_number_parameters 154
_refine_ls_number_reflns 2077
_refine_ls_number_restraints 0
_refine_ls_restrained_S_all 1.076
_refine_ls_R_factor_all 0.089
_refine_ls_R_factor_gt 0.0779
_refine_ls_shift/su_max 0
_refine_ls_shift/su_mean 0
_refine_ls_structure_factor_coef Fsqd
_refine_ls_weighting_details 'calc w=1/[\s^2^(Fo^2^)+(0.1750P)^2^+0.6539P] where P=(Fo^2^+2Fc^2^)/3'
_refine_ls_weighting_scheme calc
_refine_ls_wR_factor_gt 0.2329
_refine_ls_wR_factor_ref 0.2449
_reflns_number_gt 1657
_reflns_number_total 2077
_reflns_threshold_expression >2sigma(I)
_cod_data_source_file b109624asup1.cif
_cod_data_source_block 1074dm8
_cod_database_code 7213523

loop_
_symmetry_equiv_pos_as_xyz
'x, y, z'
'-x+1/2, y+1/2, -z+1/2'
'-x, -y, -z'
'x-1/2, -y-1/2, z-1/2'

loop_
_atom_site_label
_atom_site_type_symbol
_atom_site_fract_x
_atom_site_fract_y
_atom_site_fract_z
_atom_site_U_iso_or_equiv
_atom_site_adp_type
_atom_site_occupancy
_atom_site_symmetry_multiplicity
_atom_site_calc_flag
_atom_site_refinement_flags
O1 O 0.2724(4) 0.04797(9) 0.08533(18) 0.0381(6) Uani 1 1 d .
C2 C 0.1664(6) 0.10105(14) 0.0110(3) 0.0353(7) Uani 1 1 d .
O3 O 0.3116(4) 0.15896(10) 0.04273(18) 0.0384(6) Uani 1 1 d .
C4 C 0.3752(6) 0.17385(14) 0.1675(3) 0.0321(7) Uani 1 1 d .
O4 O 0.4455(4) 0.22924(10) 0.1923(2) 0.0440(7) Uani 1 1 d .
C5 C 0.3623(5) 0.12240(13) 0.2542(2) 0.0286(7) Uani 1 1 d .
C6 C 0.3184(6) 0.05694(13) 0.2132(3) 0.0333(7) Uani 1 1 d .
O6 O 0.3220(5) 0.00847(10) 0.2786(2) 0.0499(7) Uani 1 1 d .
C7 C 0.4094(5) 0.13680(12) 0.3866(3) 0.0293(7) Uani 1 1 d .
N1 N 0.5813(5) 0.10833(12) 0.4692(2) 0.0388(7) Uani 1 1 d .
N2 N 0.2866(5) 0.18200(12) 0.4415(2) 0.0361(7) Uani 1 1 d .
C8 C 0.3956(7) 0.19061(16) 0.5722(3) 0.0466(9) Uani 1 1 d .
H8A H 0.2671 0.1889 0.6277 0.056 Uiso 1 1 calc R
H8B H 0.4842 0.2317 0.5842 0.056 Uiso 1 1 calc R
C9 C 0.5737(8) 0.13450(17) 0.5955(3) 0.0489(9) Uani 1 1 d .
H9A H 0.739 0.1489 0.6331 0.059 Uiso 1 1 calc R
H9B H 0.5112 0.1024 0.6498 0.059 Uiso 1 1 calc R
C10 C 0.7694(7) 0.06179(16) 0.4442(3) 0.0462(9) Uani 1 1 d .
H10A H 0.8671 0.0491 0.5218 0.069 Uiso 1 1 calc R
H10B H 0.8776 0.081 0.3901 0.069 Uiso 1 1 calc R
H10C H 0.6885 0.0243 0.4039 0.069 Uiso 1 1 calc R
C11 C 0.0781(7) 0.22037(15) 0.3846(3) 0.0435(8) Uani 1 1 d .
H11A H 0.0246 0.2491 0.4462 0.065 Uiso 1 1 calc R
H11B H -0.0584 0.1923 0.3527 0.065 Uiso 1 1 calc R
H11C H 0.1289 0.2454 0.3169 0.065 Uiso 1 1 calc R
C21 C 0.1956(8) 0.0863(2) -0.1230(3) 0.0532(9) Uani 1 1 d .
H21A H 0.1244 0.1209 -0.176 0.08 Uiso 1 1 calc R
H21B H 0.1102 0.0464 -0.1479 0.08 Uiso 1 1 calc R
H21C H 0.371 0.0819 -0.1309 0.08 Uiso 1 1 calc R
C22 C -0.1042(7) 0.11129(16) 0.0314(3) 0.0477(9) Uani 1 1 d .
H22A H -0.1736 0.1471 -0.019 0.072 Uiso 1 1 calc R
H22B H -0.1113 0.1206 0.1184 0.072 Uiso 1 1 calc R
H22C H -0.1994 0.0727 0.0077 0.072 Uiso 1 1 calc R

loop_
_atom_site_aniso_label
_atom_site_aniso_U_11
_atom_site_aniso_U_22
_atom_site_aniso_U_33
_atom_site_aniso_U_23
_atom_site_aniso_U_13
_atom_site_aniso_U_12
O1 0.0605(14) 0.0284(11) 0.0222(11) -0.0044(8) -0.0069(9) 0.0068(9)
C2 0.0457(17) 0.0306(15) 0.0264(15) 0.0012(11) -0.0069(12) -0.0003(12)
O3 0.0538(14) 0.0379(12) 0.0202(10) 0.0068(8) -0.0068(9) -0.0088(10)
C4 0.0404(16) 0.0295(15) 0.0237(14) 0.0041(11) -0.0060(11) -0.0031(12)
O4 0.0650(15) 0.0277(11) 0.0358(12) 0.0069(9) -0.0061(10) -0.0117(10)
C5 0.0429(16) 0.0219(13) 0.0190(13) 0.0013(10) -0.0029(11) 0.0019(12)
C6 0.0484(17) 0.0246(14) 0.0240(15) -0.0018(11) -0.0051(12) 0.0038(12)
O6 0.0864(18) 0.0234(11) 0.0355(13) 0.0063(9) -0.0081(12) -0.0018(11)
C7 0.0410(16) 0.0196(13) 0.0250(14) 0.0018(10) -0.0042(11) -0.0028(11)
N1 0.0536(16) 0.0351(14) 0.0234(13) 0.0016(10) -0.0103(11) 0.0108(11)
N2 0.0534(16) 0.0280(12) 0.0236(13) -0.0054(9) -0.0075(11) 0.0045(11)
C8 0.069(2) 0.0408(17) 0.0253(16) -0.0099(13) -0.0112(15) 0.0059(16)
C9 0.074(2) 0.0435(19) 0.0244(16) -0.0019(13) -0.0121(15) 0.0072(16)
C10 0.050(2) 0.0416(18) 0.0431(19) 0.0053(14) -0.0061(15) 0.0118(15)
C11 0.060(2) 0.0347(16) 0.0328(17) -0.0048(13) -0.0065(14) 0.0122(15)
C21 0.067(2) 0.065(2) 0.0239(16) -0.0056(16) -0.0049(14) -0.0071(19)
C22 0.0479(19) 0.0416(19) 0.049(2) -0.0026(15) -0.0097(16) -0.0019(15)

loop_
_atom_type_symbol
_atom_type_description
_atom_type_scat_dispersion_real
_atom_type_scat_dispersion_imag
_atom_type_scat_source
C C 0.0033 0.0016 'International Tables Vol C Tables 4.2.6.8 and 6.1.1.4'
H H 0 0 'International Tables Vol C Tables 4.2.6.8 and 6.1.1.4'
N N 0.0061 0.0033 'International Tables Vol C Tables 4.2.6.8 and 6.1.1.4'
O O 0.0106 0.006 'International Tables Vol C Tables 4.2.6.8 and 6.1.1.4'

loop_
_geom_angle_atom_site_label_1
_geom_angle_atom_site_label_2
_geom_angle_atom_site_label_3
_geom_angle
C6 O1 C2 117.5(2)
O1 C2 O3 109.8(2)
O1 C2 C21 107.2(3)
O3 C2 C21 105.8(3)
O1 C2 C22 110.2(3)
O3 C2 C22 110.5(3)
C21 C2 C22 113.2(3)
C4 O3 C2 118.2(2)
O4 C4 O3 116.8(2)
O4 C4 C5 126.6(3)
O3 C4 C5 116.5(2)
C4 C5 C6 121.6(3)
C4 C5 C7 118.4(2)
C6 C5 C7 119.9(2)
O6 C6 O1 116.9(2)
O6 C6 C5 127.3(3)
O1 C6 C5 115.8(2)
N2 C7 N1 110.8(3)
N2 C7 C5 123.5(3)
N1 C7 C5 125.7(3)
C7 N1 C10 127.5(3)
C7 N1 C9 110.7(3)
C10 N1 C9 121.6(3)
C7 N2 C11 127.0(2)
C7 N2 C8 110.8(2)
C11 N2 C8 122.1(2)
N2 C8 C9 103.4(2)
N1 C9 C8 103.1(2)

loop_
_geom_bond_atom_site_label_1
_geom_bond_atom_site_label_2
_geom_bond_distance
O1 C6 1.375(4)
O1 C2 1.427(4)
C2 O3 1.441(4)
C2 C21 1.499(5)
C2 C22 1.511(5)
O3 C4 1.373(4)
C4 O4 1.220(4)
C4 C5 1.418(4)
C5 C6 1.428(4)
C5 C7 1.441(4)
C6 O6 1.219(4)
C7 N2 1.324(4)
C7 N1 1.328(4)
N1 C10 1.443(4)
N1 C9 1.465(4)
N2 C11 1.437(4)
N2 C8 1.458(4)
C8 C9 1.499(5)

loop_
_geom_torsion_atom_site_label_1
_geom_torsion_atom_site_label_2
_geom_torsion_atom_site_label_3
_geom_torsion_atom_site_label_4
_geom_torsion
C6 O1 C2 O3 51.2(3)
C6 O1 C2 C21 165.7(3)
C6 O1 C2 C22 -70.7(3)
O1 C2 O3 C4 -47.1(3)
C21 C2 O3 C4 -162.6(3)
C22 C2 O3 C4 74.6(3)
C2 O3 C4 O4 -163.6(3)
C2 O3 C4 C5 18.9(4)
O4 C4 C5 C6 -169.1(3)
O3 C4 C5 C6 8.1(4)
O4 C4 C5 C7 7.3(5)
O3 C4 C5 C7 -175.5(3)
C2 O1 C6 O6 154.7(3)
C2 O1 C6 C5 -26.6(4)
C4 C5 C6 O6 174.1(3)
C7 C5 C6 O6 -2.2(5)
C4 C5 C6 O1 -4.3(4)
C7 C5 C6 O1 179.3(3)
C4 C5 C7 N2 54.6(4)
C6 C5 C7 N2 -129.0(3)
C4 C5 C7 N1 -124.1(3)
C6 C5 C7 N1 52.3(4)
N2 C7 N1 C10 -173.1(3)
C5 C7 N1 C10 5.7(5)
N2 C7 N1 C9 2.0(4)
C5 C7 N1 C9 -179.2(3)
N1 C7 N2 C11 -176.1(3)
C5 C7 N2 C11 5.1(5)
N1 C7 N2 C8 5.7(4)
C5 C7 N2 C8 -173.2(3)
C7 N2 C8 C9 -10.5(4)
C11 N2 C8 C9 171.1(3)
C7 N1 C9 C8 -8.3(4)
C10 N1 C9 C8 167.1(3)
N2 C8 C9 N1 10.7(4)
